data_2013234
loop_
_publ_author_name
'Richeng Xuan'
'Weixiao Hu'
'Zhongyu Yang'
'Rirong Xuan'

_publ_section_title
;
 Dichlorobis(2-chloro-5-methylpyridine-\k<i>N</i>)copper(II)
;
_journal_issue 4
_journal_name_full 'Acta Crystallographica Section C'
_journal_page_first m112
_journal_page_last m114
_journal_paper_doi 10.1107/S0108270103002956
_journal_volume 59
_journal_year 2003
_chemical_formula_iupac '[Cu Cl2 (C6 H6 Cl N)2]'
_chemical_formula_moiety 'C12 H12 Cl4 Cu N2'
_chemical_formula_sum 'C12 H12 Cl4 Cu N2'
_chemical_formula_weight 389.58
_chemical_melting_point 140
_space_group_IT_number 14
_symmetry_cell_setting monoclinic
_symmetry_space_group_name_Hall '-P 2ybc'
_symmetry_space_group_name_H-M 'P 1 21/c 1'
_audit_creation_method 'WinGX routine CIF_UPDATE'
_cell_angle_alpha 90
_cell_angle_beta 105.12(3)
_cell_angle_gamma 90
_cell_formula_units_Z 2
_cell_length_a 5.8620(10)
_cell_length_b 12.941(4)
_cell_length_c 10.538(4)
_cell_measurement_reflns_used 25
_cell_measurement_temperature 293(2)
_cell_measurement_theta_max 30.16
_cell_measurement_theta_min 2.55
_cell_volume 771.7(4)
_computing_cell_refinement 'CAD-4 EXPRESS'
_computing_data_collection 'CAD-4 EXPRESS (Enraf-Nonius, 1994)'
_computing_data_reduction 'DATARED, Enraf-Nonius'
_computing_molecular_graphics 'ORTEP-3 for Windows (Farrugia, 1997)'
_computing_publication_material 'WinGX publication routines (Farrugia, 1999)'
_computing_structure_refinement 'SHELXL97 (Sheldrick, 1997)'
_computing_structure_solution 'SHELXS97 (Sheldrick, 1997)'
_diffrn_measured_fraction_theta_full 1.000
_diffrn_measured_fraction_theta_max 1.000
_diffrn_measurement_device_type CAD-4
_diffrn_measurement_method '\w/2\q scans'
_diffrn_radiation_type MoK\a
_diffrn_radiation_wavelength 0.71073
_diffrn_reflns_av_R_equivalents 0.0278
_diffrn_reflns_limit_h_max 8
_diffrn_reflns_limit_h_min -8
_diffrn_reflns_limit_k_max 18
_diffrn_reflns_limit_k_min -1
_diffrn_reflns_limit_l_max 14
_diffrn_reflns_limit_l_min 0
_diffrn_reflns_number 2585
_diffrn_reflns_theta_full 30.16
_diffrn_reflns_theta_max 30.16
_diffrn_reflns_theta_min 2.55
_diffrn_standards_interval_count 100
_diffrn_standards_interval_time 3600
_diffrn_standards_number 3
_exptl_absorpt_coefficient_mu 2.093
_exptl_absorpt_correction_T_max 0.6796
_exptl_absorpt_correction_T_min 0.5278
_exptl_absorpt_correction_type empirical
_exptl_absorpt_process_details 'North, Phillips & Mathews, 1968'
_exptl_crystal_colour 'dark violet'
_exptl_crystal_density_diffrn 1.676
_exptl_crystal_density_method 'not measured'
_exptl_crystal_description prism
_exptl_crystal_F_000 390
_exptl_crystal_size_max 0.35
_exptl_crystal_size_mid 0.3
_exptl_crystal_size_min 0.2
_refine_diff_density_max 0.542
_refine_diff_density_min -0.643
_refine_ls_extinction_coef 0.053(4)
_refine_ls_extinction_expression Fc^*^=kFc[1+0.001xFc^2^\l^3^/sin(2\q)]^-1/4^
_refine_ls_extinction_method SHELXL
_refine_ls_goodness_of_fit_ref 0.979
_refine_ls_hydrogen_treatment constr
_refine_ls_matrix_type full
_refine_ls_number_parameters 90
_refine_ls_number_reflns 2284
_refine_ls_number_restraints 0
_refine_ls_restrained_S_all 0.979
_refine_ls_R_factor_gt 0.0369
_refine_ls_shift/su_max 0.023
_refine_ls_structure_factor_coef Fsqd
_refine_ls_weighting_details 'w = 1/[\s^2^(Fo^2^)+(0.0684P)^2^+0.0962P] where P=(Fo^2^+2Fc^2^)/3'
_refine_ls_weighting_scheme calc
_refine_ls_wR_factor_ref 0.1164
_reflns_number_gt 1352
_reflns_number_total 2284
_reflns_threshold_expression I>2\s(I)
_cod_data_source_file av1127.cif
_cod_data_source_block I
_cod_original_sg_symbol_H-M 'P 21/c'
_cod_database_code 2013234

loop_
_symmetry_equiv_pos_as_xyz
'x, y, z'
'-x, y+1/2, -z+1/2'
'-x, -y, -z'
'x, -y-1/2, z-1/2'

loop_
_atom_site_label
_atom_site_fract_x
_atom_site_fract_y
_atom_site_fract_z
_atom_site_U_iso_or_equiv
_atom_site_adp_type
_atom_site_calc_flag
_atom_site_refinement_flags
_atom_site_occupancy
_atom_site_disorder_assembly
_atom_site_disorder_group
_atom_site_type_symbol
Cu 0 0.5 0.5 0.03760(17) Uani d S 1 . . Cu
Cl2 0.30697(13) 0.55558(6) 0.66244(8) 0.0532(2) Uani d . 1 . . Cl
Cl1 -0.19362(18) 0.36842(10) 0.69258(10) 0.0771(3) Uani d . 1 . . Cl
N 0.0948(4) 0.35446(18) 0.5451(2) 0.0401(5) Uani d . 1 . . N
C1 -0.0024(5) 0.3008(3) 0.6239(3) 0.0501(7) Uani d . 1 . . C
C5 0.2460(5) 0.3056(2) 0.4889(3) 0.0444(6) Uani d . 1 . . C
H5 0.3186 0.3434 0.4354 0.053 Uiso calc R 1 . . H
C4 0.2983(6) 0.2019(2) 0.5072(3) 0.0548(8) Uani d . 1 . . C
C2 0.0416(7) 0.1966(3) 0.6489(3) 0.0669(10) Uani d . 1 . . C
H2 -0.0292 0.1606 0.7049 0.08 Uiso calc R 1 . . H
C3 0.1919(7) 0.1485(3) 0.5888(4) 0.0668(10) Uani d . 1 . . C
H3 0.223 0.0784 0.6033 0.08 Uiso calc R 1 . . H
C6 0.4637(7) 0.1515(3) 0.4385(5) 0.0821(13) Uani d . 1 . . C
H6A 0.5806 0.1125 0.5009 0.123 Uiso calc R 1 . . H
H6B 0.5402 0.2036 0.3995 0.123 Uiso calc R 1 . . H
H6C 0.3761 0.1061 0.3712 0.123 Uiso calc R 1 . . H

loop_
_atom_site_aniso_label
_atom_site_aniso_U_11
_atom_site_aniso_U_22
_atom_site_aniso_U_33
_atom_site_aniso_U_12
_atom_site_aniso_U_13
_atom_site_aniso_U_23
Cu 0.0379(3) 0.0379(3) 0.0384(3) 0.0041(2) 0.01251(18) -0.0019(2)
Cl2 0.0491(4) 0.0521(4) 0.0529(4) 0.0019(3) 0.0033(3) -0.0072(3)
Cl1 0.0654(5) 0.1123(9) 0.0649(5) -0.0084(5) 0.0371(5) -0.0050(5)
N 0.0399(11) 0.0398(12) 0.0403(11) -0.0009(10) 0.0099(10) 0.0009(10)
C1 0.0479(16) 0.0586(19) 0.0414(15) -0.0052(14) 0.0075(12) 0.0062(14)
C5 0.0441(14) 0.0411(15) 0.0475(15) 0.0037(12) 0.0113(12) -0.0024(12)
C4 0.0504(17) 0.0439(16) 0.0604(19) 0.0062(14) -0.0026(15) -0.0062(14)
C2 0.074(2) 0.064(2) 0.055(2) -0.0200(19) 0.0025(18) 0.0207(17)
C3 0.072(2) 0.0463(18) 0.071(2) 0.0009(17) -0.002(2) 0.0107(18)
C6 0.066(2) 0.068(3) 0.104(3) 0.023(2) 0.008(2) -0.030(2)

loop_
_atom_type_symbol
_atom_type_description
_atom_type_scat_dispersion_real
_atom_type_scat_dispersion_imag
_atom_type_scat_source
C C 0.0033 0.0016 'International Tables Vol C Tables 4.2.6.8 and 6.1.1.4'
H H 0 0 'International Tables Vol C Tables 4.2.6.8 and 6.1.1.4'
Cl Cl 0.1484 0.1585 'International Tables Vol C Tables 4.2.6.8 and 6.1.1.4'
Cu Cu 0.3201 1.2651 'International Tables Vol C Tables 4.2.6.8 and 6.1.1.4'
N N 0.0061 0.0033 'International Tables Vol C Tables 4.2.6.8 and 6.1.1.4'

loop_
_geom_angle_atom_site_label_1
_geom_angle_atom_site_label_2
_geom_angle_atom_site_label_3
_geom_angle_site_symmetry_1
_geom_angle_site_symmetry_3
_geom_angle
_geom_angle_publ_flag
N Cu N . 3_566 180.0000 yes
N Cu Cl2 . 3_566 89.84(7) ?
N Cu Cl2 3_566 3_566 90.16(7) ?
N Cu Cl2 . . 90.16(7) ?
N Cu Cl2 3_566 . 89.84(7) ?
Cl2 Cu Cl2 3_566 . 180 yes
C1 N C5 . . 118.1(3) ?
C1 N Cu . . 120.6(2) ?
C5 N Cu . . 121.09(19) ?
N C1 C2 . . 122.8(3) ?
N C1 Cl1 . . 115.6(2) ?
C2 C1 Cl1 . . 121.6(3) ?
N C5 C4 . . 123.0(3) ?
N C5 H5 . . 118.5 ?
C4 C5 H5 . . 118.5 ?
C3 C4 C5 . . 117.2(3) ?
C3 C4 C6 . . 122.6(3) ?
C5 C4 C6 . . 120.2(3) ?
C3 C2 C1 . . 117.9(3) ?
C3 C2 H2 . . 121.1 ?
C1 C2 H2 . . 121.1 ?
C2 C3 C4 . . 121.0(3) ?
C2 C3 H3 . . 119.5 ?
C4 C3 H3 . . 119.5 ?
C4 C6 H6A . . 109.5 ?
C4 C6 H6B . . 109.5 ?
H6A C6 H6B . . 109.5 ?
C4 C6 H6C . . 109.5 ?
H6A C6 H6C . . 109.5 ?
H6B C6 H6C . . 109.5 ?

loop_
_geom_bond_atom_site_label_1
_geom_bond_atom_site_label_2
_geom_bond_site_symmetry_2
_geom_bond_distance
_geom_bond_publ_flag
Cu N . 1.986(2) yes
Cu N 3_566 1.986(2) ?
Cu Cl2 3_566 2.2536(11) ?
Cu Cl2 . 2.2536(11) yes
Cl1 C1 . 1.723(4) ?
N C1 . 1.321(4) ?
N C5 . 1.345(4) ?
C1 C2 . 1.385(5) ?
C5 C4 . 1.378(4) ?
C5 H5 . 0.93 ?
C4 C3 . 1.373(5) ?
C4 C6 . 1.503(5) ?
C2 C3 . 1.363(6) ?
C2 H2 . 0.93 ?
C3 H3 . 0.93 ?
C6 H6A . 0.96 ?
C6 H6B . 0.96 ?
C6 H6C . 0.96 ?

loop_
_geom_hbond_atom_site_label_D
_geom_hbond_atom_site_label_H
_geom_hbond_atom_site_label_A
_geom_hbond_site_symmetry_A
_geom_hbond_distance_DH
_geom_hbond_distance_HA
_geom_hbond_distance_DA
_geom_hbond_angle_DHA
_geom_hbond_publ_flag
C2 H2 Cl2 2_546 0.93 2.76 3.685(4) 170.5 yes
C5 H5 Cl2 3_666 0.93 2.96 3.850(3) 160.3 yes
C6 H6C Cl2 4_565 0.96 2.99 3.885(4) 156.4 yes

loop_
_geom_torsion_atom_site_label_1
_geom_torsion_atom_site_label_2
_geom_torsion_atom_site_label_3
_geom_torsion_atom_site_label_4
_geom_torsion_site_symmetry_1
_geom_torsion
_geom_torsion_publ_flag
Cl2 Cu N C1 3_566 -84.8(2) ?
Cl2 Cu N C1 . 95.2(2) yes
Cl2 Cu N C5 3_566 90.3(2) ?
Cl2 Cu N C5 . -89.7(2) ?
C5 N C1 C2 . -1.2(4) ?
Cu N C1 C2 . 174.0(2) ?
C5 N C1 Cl1 . 179.9(2) ?
Cu N C1 Cl1 . -4.9(3) ?
C1 N C5 C4 . 1.9(4) ?
Cu N C5 C4 . -173.3(2) ?
N C5 C4 C3 . -1.2(5) ?
N C5 C4 C6 . 178.3(3) ?
N C1 C2 C3 . 0.0(5) ?
Cl1 C1 C2 C3 . 178.9(3) ?
C1 C2 C3 C4 . 0.7(5) ?
C5 C4 C3 C2 . -0.1(5) ?
C6 C4 C3 C2 . -179.6(4) ?
